data_7719851
loop_
_publ_author_name
'Liu, Shu-Zhen'
'Zhao, Ying-Ying'
'Ren, Yu-Wei'
'Chen, Ziyuan'
'Yang, Lu'
'Chen, Zhi-Hua'
'Wei, Zhongxin'
'Sun, Hai-Yan'
'Feng, Mei-Ling'
'Huang, Xiao-Ying'

_publ_section_title
;
 Syntheses, crystal structures, and proton conduction properties of two
 zirconium fluorophosphonates
;
_journal_name_full 'Dalton Transactions'
_journal_paper_doi 10.1039/D5DT01846C
_journal_year 2025
_chemical_formula_moiety 'C2 H12 F2 N2 O7 P2 Zr'
_chemical_formula_sum 'C2 H12 F2 N2 O7 P2 Zr'
_chemical_formula_weight 367.30
_space_group_crystal_system monoclinic
_space_group_IT_number 14
_space_group_name_Hall '-P 2ybc'
_space_group_name_H-M_alt 'P 1 21/c 1'
_atom_sites_solution_hydrogens mixed
_audit_creation_method SHELXL-2019/3
_audit_update_record
;
2025-09-26 deposited with the CCDC.	2025-11-03 downloaded from the CCDC.
;
_cell_angle_alpha 90
_cell_angle_beta 103.384(3)
_cell_angle_gamma 90
_cell_formula_units_Z 4
_cell_length_a 7.9239(2)
_cell_length_b 10.2550(3)
_cell_length_c 14.1277(4)
_cell_measurement_reflns_used 4565
_cell_measurement_temperature 298(2)
_cell_measurement_theta_max 76.1760
_cell_measurement_theta_min 5.3540
_cell_volume 1116.83(6)
_computing_cell_refinement 'CrysAlisPro 1.171.43.118a (Rigaku OD, 2024)'
_computing_data_collection 'CrysAlisPro 1.171.43.118a (Rigaku OD, 2024)'
_computing_data_reduction 'CrysAlisPro 1.171.43.118a (Rigaku OD, 2024)'
_computing_molecular_graphics 'DIAMOND. Version 4.0. Crystal Impact'
_computing_publication_material 'Microsoft Word 2010'
_computing_structure_refinement 'SHELXL-2019/2 (Sheldrick, 2019)'
_computing_structure_solution 'SHELXT 2019/2 (Sheldrick, 2019)'
_diffrn_ambient_temperature 298(2)
_diffrn_detector_area_resol_mean 10.0000
_diffrn_measured_fraction_theta_full 0.987
_diffrn_measured_fraction_theta_max 0.946
_diffrn_measurement_device_type 'XtaLAB Synergy, Single source at home/near, HyPix'
_diffrn_measurement_method '\w scans'
_diffrn_radiation_type CuK\a
_diffrn_radiation_wavelength 1.54178
_diffrn_reflns_av_R_equivalents 0.0368
_diffrn_reflns_av_unetI/netI 0.0364
_diffrn_reflns_Laue_measured_fraction_full 0.987
_diffrn_reflns_Laue_measured_fraction_max 0.946
_diffrn_reflns_limit_h_max 9
_diffrn_reflns_limit_h_min -10
_diffrn_reflns_limit_k_max 12
_diffrn_reflns_limit_k_min -12
_diffrn_reflns_limit_l_max 17
_diffrn_reflns_limit_l_min -17
_diffrn_reflns_number 6968
_diffrn_reflns_point_group_measured_fraction_full 0.987
_diffrn_reflns_point_group_measured_fraction_max 0.946
_diffrn_reflns_theta_full 67.679
_diffrn_reflns_theta_max 76.629
_diffrn_reflns_theta_min 5.382
_diffrn_source 'micro-focus sealed X-ray tube'
_exptl_absorpt_coefficient_mu 11.360
_exptl_absorpt_correction_T_max 1.00000
_exptl_absorpt_correction_T_min 0.88583
_exptl_absorpt_correction_type multi-scan
_exptl_absorpt_process_details
;
CrysAlisPro 1.171.43.118a (Rigaku Oxford Diffraction, 2024)
Empirical absorption correction using spherical harmonics,
implemented in SCALE3 ABSPACK scaling algorithm.
;
_exptl_crystal_colour colourless
_exptl_crystal_density_diffrn 2.184
_exptl_crystal_description block-like
_exptl_crystal_F_000 728
_exptl_crystal_size_max 0.05
_exptl_crystal_size_mid 0.05
_exptl_crystal_size_min 0.03
_refine_diff_density_max 1.129
_refine_diff_density_min -0.817
_refine_diff_density_rms 0.138
_refine_ls_extinction_method none
_refine_ls_goodness_of_fit_ref 1.046
_refine_ls_hydrogen_treatment mixed
_refine_ls_matrix_type full
_refine_ls_number_parameters 173
_refine_ls_number_reflns 2216
_refine_ls_number_restraints 96
_refine_ls_restrained_S_all 1.024
_refine_ls_R_factor_all 0.0349
_refine_ls_R_factor_gt 0.0330
_refine_ls_shift/su_max 0.001
_refine_ls_shift/su_mean 0.000
_refine_ls_structure_factor_coef Fsqd
_refine_ls_weighting_details 'w=1/[\s^2^(Fo^2^)+(0.0543P)^2^+1.4588P] where P=(Fo^2^+2Fc^2^)/3'
_refine_ls_weighting_scheme calc
_refine_ls_wR_factor_gt 0.0880
_refine_ls_wR_factor_ref 0.0895
_reflns_Friedel_coverage 0.000
_reflns_number_gt 2080
_reflns_number_total 2216
_reflns_threshold_expression 'I > 2\s(I)'
_cod_data_source_file d5dt01846c2.cif
_cod_data_source_block compound-2-ls5-21a-cu-2
_cod_original_sg_symbol_H-M 'P 21/c'
_cod_database_code 7719851
_shelx_shelxl_version_number 2019/3
_shelx_space_group_comment
;
The symmetry employed for this shelxl refinement is uniquely defined
by the following loop, which should always be used as a source of
symmetry information in preference to the above space-group names.
They are only intended as comments.
;
_shelx_estimated_absorpt_t_min 0.600
_shelx_estimated_absorpt_t_max 0.727

loop_
_space_group_symop_operation_xyz
'x, y, z'
'-x, y+1/2, -z+1/2'
'-x, -y, -z'
'x, -y-1/2, z-1/2'

loop_
_atom_site_label
_atom_site_type_symbol
_atom_site_fract_x
_atom_site_fract_y
_atom_site_fract_z
_atom_site_U_iso_or_equiv
_atom_site_adp_type
_atom_site_occupancy
_atom_site_site_symmetry_order
_atom_site_calc_flag
_atom_site_refinement_flags_posn
_atom_site_refinement_flags_adp
_atom_site_refinement_flags_occupancy
_atom_site_disorder_assembly
_atom_site_disorder_group
Zr1 Zr 0.74557(3) 0.57940(2) 0.24088(2) 0.01426(13) Uani 1 1 d . . . . .
F1 F 0.6621(3) 0.5411(2) 0.09957(15) 0.0303(5) Uani 1 1 d . . . . .
F2 F 0.8101(3) 0.6233(2) 0.38286(16) 0.0332(5) Uani 1 1 d . . . . .
P1 P 0.42495(10) 0.81409(8) 0.16596(6) 0.0183(2) Uani 1 1 d . . . . .
P2 P 0.10288(11) 0.77555(8) 0.24407(7) 0.0205(2) Uani 1 1 d . . . . .
O1 O 0.4219(3) 0.9359(2) 0.2289(2) 0.0224(5) Uani 1 1 d . . . . .
O2 O 0.5499(3) 0.7165(2) 0.2277(2) 0.0262(5) Uani 1 1 d . . . . .
O3 O 0.4682(3) 0.8457(3) 0.0706(2) 0.0297(6) Uani 1 1 d . . . . .
O4 O 0.2126(4) 0.7243(3) 0.3363(2) 0.0347(7) Uani 1 1 d . . . . .
O5 O -0.0775(3) 0.7118(3) 0.2145(2) 0.0283(6) Uani 1 1 d . . . . .
O6 O 0.0774(3) 0.9246(2) 0.2424(2) 0.0213(5) Uani 1 1 d . . . . .
O7 O 0.0975(4) 0.8118(4) 0.0591(2) 0.0422(8) Uani 1 1 d D . . . .
H7 H 0.086(8) 0.767(3) 0.0092(11) 0.063 Uiso 1 1 d D U . . .
C1 C 0.2046(5) 0.7404(4) 0.1419(3) 0.0269(8) Uani 1 1 d D . . . .
C2 C 0.2110(7) 0.5965(4) 0.1227(5) 0.0518(15) Uani 1 1 d . . . . .
H3A H 0.273724 0.553179 0.180403 0.078 Uiso 1 1 calc R U . . .
H3B H 0.268387 0.581869 0.070756 0.078 Uiso 1 1 calc R U . . .
H3C H 0.095094 0.562560 0.104612 0.078 Uiso 1 1 calc R U . . .
N1 N 0.7778(4) 0.9838(3) 0.0713(2) 0.0298(7) Uani 1 1 d D . . . .
H1A H 0.695(4) 0.937(3) 0.079(3) 0.045 Uiso 1 1 d D U . . .
H1B H 0.778(5) 1.053(3) 0.103(3) 0.045 Uiso 1 1 d D U . . .
H1C H 0.768(5) 1.001(4) 0.0124(17) 0.045 Uiso 1 1 d D U . . .
H1D H 0.872(4) 0.943(4) 0.093(3) 0.045 Uiso 1 1 d D U . . .
N2 N 0.4406(5) 0.3097(4) 0.0687(3) 0.0373(8) Uani 1 1 d D . . . .
H2A H 0.356(4) 0.273(4) 0.086(3) 0.056 Uiso 1 1 d D U . . .
H2B H 0.527(4) 0.311(4) 0.115(2) 0.056 Uiso 1 1 d D U . . .
H2C H 0.410(6) 0.386(3) 0.050(3) 0.056 Uiso 1 1 d D U . . .
H2D H 0.463(6) 0.267(4) 0.022(2) 0.056 Uiso 1 1 d D U . . .

loop_
_atom_site_aniso_label
_atom_site_aniso_U_11
_atom_site_aniso_U_22
_atom_site_aniso_U_33
_atom_site_aniso_U_23
_atom_site_aniso_U_13
_atom_site_aniso_U_12
Zr1 0.01108(19) 0.01148(18) 0.02025(18) -0.00049(9) 0.00371(11) -0.00047(8)
F1 0.0379(12) 0.0290(12) 0.0214(10) -0.0032(9) 0.0017(9) -0.0042(10)
F2 0.0367(13) 0.0377(13) 0.0235(11) -0.0061(10) 0.0033(9) 0.0008(10)
P1 0.0125(4) 0.0163(4) 0.0271(4) -0.0019(3) 0.0065(3) 0.0000(3)
P2 0.0138(4) 0.0157(4) 0.0323(5) 0.0011(3) 0.0059(3) -0.0026(3)
O1 0.0144(12) 0.0171(12) 0.0364(14) -0.0043(10) 0.0074(10) -0.0002(9)
O2 0.0206(12) 0.0189(12) 0.0392(14) 0.0016(11) 0.0073(11) 0.0057(10)
O3 0.0266(13) 0.0368(15) 0.0279(13) -0.0010(11) 0.0108(10) -0.0041(12)
O4 0.0294(15) 0.0273(14) 0.0443(17) 0.0117(12) 0.0019(12) -0.0022(11)
O5 0.0196(13) 0.0210(13) 0.0457(16) -0.0010(11) 0.0106(11) -0.0061(10)
O6 0.0145(12) 0.0179(13) 0.0319(14) 0.0003(9) 0.0061(10) -0.0016(9)
O7 0.0277(15) 0.059(2) 0.0370(16) 0.0016(14) 0.0017(12) 0.0018(14)
C1 0.0188(17) 0.0266(19) 0.036(2) -0.0083(16) 0.0071(14) -0.0048(14)
C2 0.039(3) 0.028(2) 0.099(4) -0.028(3) 0.037(3) -0.0138(19)
N1 0.0261(16) 0.0304(17) 0.0306(16) -0.0011(14) 0.0021(12) 0.0010(14)
N2 0.050(2) 0.036(2) 0.0276(17) -0.0012(15) 0.0107(15) -0.0081(17)

loop_
_atom_type_symbol
_atom_type_description
_atom_type_scat_dispersion_real
_atom_type_scat_dispersion_imag
_atom_type_scat_source
C C 0.0181 0.0091 'International Tables Vol C Tables 4.2.6.8 and 6.1.1.4'
H H 0.0000 0.0000 'International Tables Vol C Tables 4.2.6.8 and 6.1.1.4'
O O 0.0492 0.0322 'International Tables Vol C Tables 4.2.6.8 and 6.1.1.4'
F F 0.0727 0.0534 'International Tables Vol C Tables 4.2.6.8 and 6.1.1.4'
P P 0.2955 0.4335 'International Tables Vol C Tables 4.2.6.8 and 6.1.1.4'
N N 0.0311 0.0180 'International Tables Vol C Tables 4.2.6.8 and 6.1.1.4'
Zr Zr -0.1862 2.2449 'International Tables Vol C Tables 4.2.6.8 and 6.1.1.4'

loop_
_geom_angle_atom_site_label_1
_geom_angle_atom_site_label_2
_geom_angle_atom_site_label_3
_geom_angle
_geom_angle_site_symmetry_1
_geom_angle_site_symmetry_3
_geom_angle_publ_flag
F1 Zr1 F2 175.33(10) . . ?
F1 Zr1 O5 91.77(11) . 1_655 ?
F2 Zr1 O5 90.37(11) . 1_655 ?
F1 Zr1 O2 88.60(11) . . ?
F2 Zr1 O2 87.13(11) . . ?
O5 Zr1 O2 93.62(11) 1_655 . ?
F1 Zr1 O1 89.21(10) . 2_645 ?
F2 Zr1 O1 88.91(11) . 2_645 ?
O5 Zr1 O1 176.31(10) 1_655 2_645 ?
O2 Zr1 O1 89.96(10) . 2_645 ?
F1 Zr1 O6 91.26(10) . 2_645 ?
F2 Zr1 O6 92.77(10) . 2_645 ?
O5 Zr1 O6 93.11(11) 1_655 2_645 ?
O2 Zr1 O6 173.26(10) . 2_645 ?
O1 Zr1 O6 83.31(11) 2_645 2_645 ?
O3 P1 O2 113.61(16) . . ?
O3 P1 O1 112.45(16) . . ?
O2 P1 O1 107.25(16) . . ?
O3 P1 C1 108.87(17) . . ?
O2 P1 C1 107.15(17) . . ?
O1 P1 C1 107.20(16) . . ?
O4 P2 O5 113.98(17) . . ?
O4 P2 O6 114.35(16) . . ?
O5 P2 O6 107.88(15) . . ?
O4 P2 C1 110.15(19) . . ?
O5 P2 C1 104.55(16) . . ?
O6 P2 C1 105.12(17) . . ?
P1 O1 Zr1 141.82(16) . 2_655 ?
P1 O2 Zr1 150.26(18) . . ?
P2 O5 Zr1 149.83(19) . 1_455 ?
P2 O6 Zr1 131.91(15) . 2_655 ?
C1 O7 H7 109.5(13) . . ?
O7 C1 C2 112.5(4) . . ?
O7 C1 P2 104.4(3) . . ?
C2 C1 P2 111.9(3) . . ?
O7 C1 P1 106.7(3) . . ?
C2 C1 P1 111.2(3) . . ?
P2 C1 P1 109.84(19) . . ?
C1 C2 H3A 109.5 . . ?
C1 C2 H3B 109.5 . . ?
H3A C2 H3B 109.5 . . ?
C1 C2 H3C 109.5 . . ?
H3A C2 H3C 109.5 . . ?
H3B C2 H3C 109.5 . . ?
H1A N1 H1B 109.2(19) . . ?
H1A N1 H1C 110.2(19) . . ?
H1B N1 H1C 109.9(19) . . ?
H1A N1 H1D 108.9(19) . . ?
H1B N1 H1D 109.1(19) . . ?
H1C N1 H1D 109.6(19) . . ?
H2A N2 H2B 110(2) . . ?
H2A N2 H2C 108.4(19) . . ?
H2B N2 H2C 110(2) . . ?
H2A N2 H2D 107.9(19) . . ?
H2B N2 H2D 111(2) . . ?
H2C N2 H2D 110(2) . . ?

loop_
_geom_bond_atom_site_label_1
_geom_bond_atom_site_label_2
_geom_bond_distance
_geom_bond_site_symmetry_2
_geom_bond_publ_flag
Zr1 F1 1.992(2) . ?
Zr1 F2 2.003(2) . ?
Zr1 O5 2.047(3) 1_655 ?
Zr1 O2 2.069(2) . ?
Zr1 O1 2.090(3) 2_645 ?
Zr1 O6 2.095(2) 2_645 ?
P1 O3 1.500(3) . ?
P1 O2 1.530(3) . ?
P1 O1 1.537(3) . ?
P1 C1 1.860(4) . ?
P2 O4 1.485(3) . ?
P2 O5 1.539(3) . ?
P2 O6 1.541(2) . ?
P2 C1 1.844(4) . ?
O7 C1 1.471(5) . ?
O7 H7 0.827(10) . ?
C1 C2 1.504(6) . ?
C2 H3A 0.9600 . ?
C2 H3B 0.9600 . ?
C2 H3C 0.9600 . ?
N1 H1A 0.84(2) . ?
N1 H1B 0.84(2) . ?
N1 H1C 0.83(2) . ?
N1 H1D 0.84(2) . ?
N2 H2A 0.85(2) . ?
N2 H2B 0.83(2) . ?
N2 H2C 0.84(2) . ?
N2 H2D 0.84(2) . ?

loop_
_geom_hbond_atom_site_label_D
_geom_hbond_atom_site_label_H
_geom_hbond_atom_site_label_A
_geom_hbond_distance_DH
_geom_hbond_distance_HA
_geom_hbond_distance_DA
_geom_hbond_angle_DHA
_geom_hbond_site_symmetry_A
_geom_hbond_publ_flag
O7 H7 O4 0.827(10) 2.85(5) 3.494(5) 136(6) 4_575 yes
N1 H1A O3 0.84(2) 2.00(2) 2.831(4) 167(4) . yes
N1 H1B O4 0.84(2) 1.94(2) 2.784(4) 173(4) 2_655 yes
N1 H1C F2 0.83(2) 2.32(3) 2.945(4) 132(4) 4_575 yes
N1 H1C O3 0.83(2) 2.52(4) 3.011(4) 119(3) 3_675 yes
N1 H1C O7 0.83(2) 2.52(3) 3.100(5) 127(3) 3_675 yes
N1 H1D O6 0.84(2) 2.36(3) 3.032(4) 137(3) 1_655 yes
N1 H1D O7 0.84(2) 2.38(3) 3.124(5) 148(4) 1_655 yes
N2 H2A F2 0.85(2) 2.14(3) 2.949(5) 161(4) 2_645 yes
N2 H2B O1 0.83(2) 2.49(4) 3.097(5) 130(4) 2_645 yes
N2 H2B O2 0.83(2) 2.62(4) 3.016(5) 111(3) 2_645 yes
N2 H2B O4 0.83(2) 2.21(3) 2.900(5) 141(4) 2_645 yes
N2 H2C F1 0.84(2) 2.52(4) 2.923(4) 111(3) . yes
N2 H2C F1 0.84(2) 2.19(4) 2.786(4) 127(4) 3_665 yes
N2 H2D O3 0.84(2) 1.92(2) 2.756(5) 172(4) 3_665 yes

loop_
_geom_torsion_atom_site_label_1
_geom_torsion_atom_site_label_2
_geom_torsion_atom_site_label_3
_geom_torsion_atom_site_label_4
_geom_torsion
_geom_torsion_site_symmetry_1
_geom_torsion_site_symmetry_2
_geom_torsion_site_symmetry_3
_geom_torsion_site_symmetry_4
_geom_torsion_publ_flag
O3 P1 O1 Zr1 91.9(3) . . . 2_655 ?
O2 P1 O1 Zr1 -142.6(3) . . . 2_655 ?
C1 P1 O1 Zr1 -27.8(3) . . . 2_655 ?
O3 P1 O2 Zr1 -13.5(4) . . . . ?
O1 P1 O2 Zr1 -138.4(3) . . . . ?
C1 P1 O2 Zr1 106.7(3) . . . . ?
O4 P2 O5 Zr1 -1.1(4) . . . 1_455 ?
O6 P2 O5 Zr1 -129.2(3) . . . 1_455 ?
C1 P2 O5 Zr1 119.2(4) . . . 1_455 ?
O4 P2 O6 Zr1 59.2(3) . . . 2_655 ?
O5 P2 O6 Zr1 -172.86(19) . . . 2_655 ?
C1 P2 O6 Zr1 -61.7(2) . . . 2_655 ?
O4 P2 C1 O7 -172.1(2) . . . . ?
O5 P2 C1 O7 65.0(3) . . . . ?
O6 P2 C1 O7 -48.5(3) . . . . ?
O4 P2 C1 C2 66.0(4) . . . . ?
O5 P2 C1 C2 -56.9(4) . . . . ?
O6 P2 C1 C2 -170.4(3) . . . . ?
O4 P2 C1 P1 -58.0(2) . . . . ?
O5 P2 C1 P1 179.14(18) . . . . ?
O6 P2 C1 P1 65.6(2) . . . . ?
O3 P1 C1 O7 -38.9(3) . . . . ?
O2 P1 C1 O7 -162.2(2) . . . . ?
O1 P1 C1 O7 82.9(3) . . . . ?
O3 P1 C1 C2 84.0(4) . . . . ?
O2 P1 C1 C2 -39.2(4) . . . . ?
O1 P1 C1 C2 -154.1(4) . . . . ?
O3 P1 C1 P2 -151.58(19) . . . . ?
O2 P1 C1 P2 85.2(2) . . . . ?
O1 P1 C1 P2 -29.7(2) . . . . ?
